data_4086307
loop_
_publ_author_name
'Mukhopadhyay, Sujay'
'Gupta, Rakesh Kumar'
'Paitandi, Rajendra Prasad'
'Rana, Nishant Kumar'
'Sharma, Gunjan'
'Koch, Biplob'
'Rana, Love Karan'
'Hundal, Maninder Singh'
'Pandey, Daya Shankar'

_publ_section_title
;
 Synthesis, Structure, DNA/Protein Binding, and Anticancer Activity of
 Some Half-Sandwich Cyclometalated Rh(III) and Ir(III) Complexes
;
_journal_issue 18
_journal_name_full Organometallics
_journal_page_first 4491
_journal_paper_doi 10.1021/acs.organomet.5b00475
_journal_volume 34
_journal_year 2015
_chemical_formula_moiety 'C29 H35 Cl N O2 Rh'
_chemical_formula_sum 'C29 H35 Cl N O2 Rh'
_chemical_formula_weight 567.94
_chemical_name_systematic
; 
 ? 
;
_space_group_IT_number 2
_symmetry_cell_setting triclinic
_symmetry_space_group_name_Hall '-P 1'
_symmetry_space_group_name_H-M 'P -1'
_atom_sites_solution_hydrogens geom
_atom_sites_solution_primary direct
_atom_sites_solution_secondary difmap
_audit_creation_method SHELXL-97
_cell_angle_alpha 98.924(6)
_cell_angle_beta 99.556(6)
_cell_angle_gamma 101.077(6)
_cell_formula_units_Z 2
_cell_length_a 8.5769(12)
_cell_length_b 11.8151(16)
_cell_length_c 14.119(2)
_cell_measurement_reflns_used 9895
_cell_measurement_temperature 296(2)
_cell_measurement_theta_max 27.39
_cell_measurement_theta_min 2.54
_cell_volume 1358.5(3)
_computing_cell_refinement 'Bruker SAINT'
_computing_data_collection 'Bruker APEX2'
_computing_data_reduction 'Bruker SAINT'
_computing_molecular_graphics 'Bruker SHELXTL'
_computing_publication_material 'Bruker SHELXTL'
_computing_structure_refinement 'SHELXL-97 (Sheldrick, 2008)'
_computing_structure_solution 'Sir-92 (Altomare et al., 1993)'
_diffrn_ambient_temperature 296(2)
_diffrn_measured_fraction_theta_full 0.982
_diffrn_measured_fraction_theta_max 0.982
_diffrn_measurement_device_type 'Bruker APEX-II CCD'
_diffrn_measurement_method '\f and \w scans'
_diffrn_radiation_monochromator graphite
_diffrn_radiation_source 'fine-focus sealed tube'
_diffrn_radiation_type MoK\a
_diffrn_radiation_wavelength 0.71073
_diffrn_reflns_av_R_equivalents 0.0299
_diffrn_reflns_av_sigmaI/netI 0.0279
_diffrn_reflns_limit_h_max 10
_diffrn_reflns_limit_h_min -11
_diffrn_reflns_limit_k_max 15
_diffrn_reflns_limit_k_min -13
_diffrn_reflns_limit_l_max 16
_diffrn_reflns_limit_l_min -18
_diffrn_reflns_number 23073
_diffrn_reflns_theta_full 27.72
_diffrn_reflns_theta_max 27.72
_diffrn_reflns_theta_min 1.49
_exptl_absorpt_coefficient_mu 0.752
_exptl_absorpt_correction_T_max 0.7456
_exptl_absorpt_correction_T_min 0.6511
_exptl_absorpt_correction_type multi-scan
_exptl_absorpt_process_details 'SADABS-2008/1 - Bruker AXS area detector scaling and absorption correction'
_exptl_crystal_colour brown
_exptl_crystal_density_diffrn 1.388
_exptl_crystal_density_method 'not measured'
_exptl_crystal_description Rectangular
_exptl_crystal_F_000 588
_exptl_crystal_size_max 0.12
_exptl_crystal_size_mid 0.08
_exptl_crystal_size_min 0.06
_refine_diff_density_max 0.567
_refine_diff_density_min -0.319
_refine_diff_density_rms 0.063
_refine_ls_extinction_method none
_refine_ls_goodness_of_fit_ref 1.056
_refine_ls_hydrogen_treatment none
_refine_ls_matrix_type full
_refine_ls_number_parameters 316
_refine_ls_number_reflns 6382
_refine_ls_number_restraints 0
_refine_ls_restrained_S_all 1.056
_refine_ls_R_factor_all 0.0405
_refine_ls_R_factor_gt 0.0331
_refine_ls_shift/su_max 0.001
_refine_ls_shift/su_mean 0.000
_refine_ls_structure_factor_coef Fsqd
_refine_ls_weighting_details 'calc w=1/[\s^2^(Fo^2^)+(0.0492P)^2^+0.5028P] where P=(Fo^2^+2Fc^2^)/3'
_refine_ls_weighting_scheme calc
_refine_ls_wR_factor_gt 0.0860
_refine_ls_wR_factor_ref 0.0916
_reflns_number_gt 5493
_reflns_number_total 6382
_reflns_threshold_expression >2sigma(I)
_cod_data_source_file om5b00475_si_002.cif
_cod_data_source_block 1
_cod_depositor_comments
;
The following automatic conversions were performed:

'_symmetry_cell_setting' value 'Triclinic' changed to 'triclinic'
according to
/usr/data/users/saulius/crontab/automatic-downloads/current/ACS/lib/dictionaries/cif_core.dic
dictionary named 'cif_core.dic' version 2.4.2 from 2011-04-26.

'_exptl_absorpt_correction_type' value 'Multi-scan' changed to
'multi-scan' according to
/usr/data/users/saulius/crontab/automatic-downloads/current/ACS/lib/dictionaries/cif_core.dic
dictionary named 'cif_core.dic' version 2.4.2 from 2011-04-26.

Automatic conversion script
Id: cif_fix_values 3271 2015-04-21 07:52:19Z andrius 
;
_cod_database_code 4086307

loop_
_symmetry_equiv_pos_as_xyz
'x, y, z'
'-x, -y, -z'

loop_
_atom_site_label
_atom_site_type_symbol
_atom_site_fract_x
_atom_site_fract_y
_atom_site_fract_z
_atom_site_U_iso_or_equiv
_atom_site_adp_type
_atom_site_occupancy
_atom_site_symmetry_multiplicity
_atom_site_calc_flag
_atom_site_refinement_flags
C1 C 0.4613(3) 0.1971(2) 0.14570(19) 0.0501(6) Uani 1 1 d .
C2 C 0.3313(3) 0.1316(2) 0.1731(2) 0.0550(6) Uani 1 1 d .
C3 C 0.3083(3) 0.1972(3) 0.2628(2) 0.0568(7) Uani 1 1 d .
C4 C 0.1845(5) 0.1525(4) 0.3207(3) 0.0947(12) Uani 1 1 d .
H4A H 0.2109 0.0859 0.3455 0.142 Uiso 1 1 calc R
H4B H 0.0787 0.1296 0.2790 0.142 Uiso 1 1 calc R
H4C H 0.1851 0.2135 0.3743 0.142 Uiso 1 1 calc R
C5 C 0.4300(3) 0.3029(3) 0.29060(18) 0.0531(6) Uani 1 1 d .
C6 C 0.4678(5) 0.3894(4) 0.3852(2) 0.0866(11) Uani 1 1 d .
H6A H 0.3728 0.3846 0.4133 0.130 Uiso 1 1 calc R
H6B H 0.5016 0.4674 0.3734 0.130 Uiso 1 1 calc R
H6C H 0.5534 0.3718 0.4297 0.130 Uiso 1 1 calc R
C7 C 0.5210(3) 0.3063(2) 0.21457(19) 0.0484(6) Uani 1 1 d .
C8 C 0.6740(4) 0.3941(3) 0.2166(3) 0.0816(10) Uani 1 1 d .
H8A H 0.6757 0.4668 0.2584 0.122 Uiso 1 1 calc R
H8B H 0.6780 0.4072 0.1515 0.122 Uiso 1 1 calc R
H8C H 0.7662 0.3644 0.2412 0.122 Uiso 1 1 calc R
C9 C 0.2310(5) 0.0124(3) 0.1213(3) 0.0889(11) Uani 1 1 d .
H9A H 0.2507 -0.0040 0.0561 0.133 Uiso 1 1 calc R
H9B H 0.1181 0.0115 0.1182 0.133 Uiso 1 1 calc R
H9C H 0.2602 -0.0463 0.1564 0.133 Uiso 1 1 calc R
C10 C 0.5369(4) 0.1629(4) 0.0601(2) 0.0797(10) Uani 1 1 d .
H10A H 0.6280 0.1303 0.0813 0.119 Uiso 1 1 calc R
H10B H 0.5727 0.2311 0.0335 0.119 Uiso 1 1 calc R
H10C H 0.4584 0.1054 0.0108 0.119 Uiso 1 1 calc R
C11 C 0.2162(3) 0.4636(2) 0.18839(19) 0.0483(6) Uani 1 1 d .
C12 C 0.1821(3) 0.5156(3) 0.2755(2) 0.0573(7) Uani 1 1 d .
H12 H 0.1874 0.4774 0.3283 0.069 Uiso 1 1 calc R
C13 C 0.1397(4) 0.6252(3) 0.2846(2) 0.0669(8) Uani 1 1 d .
C14 C 0.1253(4) 0.6821(3) 0.2059(3) 0.0745(9) Uani 1 1 d .
H14 H 0.0965 0.7545 0.2129 0.089 Uiso 1 1 calc R
C15 C 0.1531(4) 0.6327(3) 0.1181(2) 0.0655(8) Uani 1 1 d .
H15 H 0.1429 0.6702 0.0649 0.079 Uiso 1 1 calc R
C16 C 0.1977(3) 0.5238(2) 0.1100(2) 0.0522(6) Uani 1 1 d .
C17 C 0.2210(3) 0.4618(3) 0.0195(2) 0.0540(6) Uani 1 1 d .
H17 H 0.2086 0.4924 -0.0374 0.065 Uiso 1 1 calc R
C18 C 0.2813(3) 0.2950(3) -0.06774(18) 0.0508(6) Uani 1 1 d .
C19 C 0.2026(4) 0.1796(3) -0.0974(2) 0.0593(7) Uani 1 1 d .
H19 H 0.1362 0.1441 -0.0595 0.071 Uiso 1 1 calc R
C20 C 0.2216(4) 0.1152(3) -0.1842(2) 0.0643(8) Uani 1 1 d .
H20 H 0.1672 0.0368 -0.2038 0.077 Uiso 1 1 calc R
C21 C 0.3204(3) 0.1660(3) -0.24238(19) 0.0576(7) Uani 1 1 d .
C22 C 0.3388(4) 0.0947(4) -0.3389(2) 0.0739(9) Uani 1 1 d .
C23 C 0.4301(14) 0.0062(10) -0.3187(4) 0.311(8) Uani 1 1 d .
H23A H 0.3698 -0.0492 -0.2877 0.467 Uiso 1 1 calc R
H23B H 0.5326 0.0436 -0.2761 0.467 Uiso 1 1 calc R
H23C H 0.4483 -0.0341 -0.3789 0.467 Uiso 1 1 calc R
C24 C 0.1786(6) 0.0431(6) -0.4043(3) 0.130(2) Uani 1 1 d .
H24A H 0.1935 0.0022 -0.4653 0.195 Uiso 1 1 calc R
H24B H 0.1236 0.1046 -0.4162 0.195 Uiso 1 1 calc R
H24C H 0.1149 -0.0110 -0.3738 0.195 Uiso 1 1 calc R
C25 C 0.4284(11) 0.1722(7) -0.3979(5) 0.233(6) Uani 1 1 d .
H25A H 0.5429 0.1880 -0.3722 0.349 Uiso 1 1 calc R
H25B H 0.3932 0.2449 -0.3938 0.349 Uiso 1 1 calc R
H25C H 0.4058 0.1327 -0.4651 0.349 Uiso 1 1 calc R
C26 C 0.4028(4) 0.2816(3) -0.2086(2) 0.0658(8) Uani 1 1 d .
H26 H 0.4723 0.3169 -0.2450 0.079 Uiso 1 1 calc R
C27 C 0.3849(4) 0.3459(3) -0.1229(2) 0.0600(7) Uani 1 1 d .
H27 H 0.4422 0.4235 -0.1018 0.072 Uiso 1 1 calc R
C28 C 0.1091(5) 0.6833(4) 0.3778(3) 0.0920(12) Uani 1 1 d .
C29 C 0.0738(9) 0.6690(6) 0.5377(4) 0.161(3) Uani 1 1 d .
H29A H 0.1525 0.7413 0.5646 0.242 Uiso 1 1 calc R
H29B H 0.0807 0.6157 0.5822 0.242 Uiso 1 1 calc R
H29C H -0.0329 0.6846 0.5275 0.242 Uiso 1 1 calc R
N1 N 0.2599(2) 0.3613(2) 0.02044(15) 0.0476(5) Uani 1 1 d .
O1 O 0.1058(5) 0.6172(3) 0.4451(2) 0.1164(11) Uani 1 1 d .
O2 O 0.0965(6) 0.7840(3) 0.3928(3) 0.1580(18) Uani 1 1 d .
Cl1 Cl -0.01653(8) 0.22562(7) 0.10746(6) 0.06430(19) Uani 1 1 d .
Rh1 Rh 0.27047(2) 0.303829(16) 0.153577(13) 0.04073(8) Uani 1 1 d .

loop_
_atom_site_aniso_label
_atom_site_aniso_U_11
_atom_site_aniso_U_22
_atom_site_aniso_U_33
_atom_site_aniso_U_23
_atom_site_aniso_U_13
_atom_site_aniso_U_12
C1 0.0469(13) 0.0559(15) 0.0481(13) 0.0019(11) 0.0072(11) 0.0219(12)
C2 0.0546(15) 0.0475(14) 0.0613(16) 0.0081(12) 0.0035(12) 0.0163(12)
C3 0.0490(14) 0.0729(18) 0.0559(15) 0.0239(14) 0.0144(12) 0.0188(13)
C4 0.078(2) 0.138(4) 0.087(2) 0.059(3) 0.033(2) 0.024(2)
C5 0.0561(15) 0.0648(16) 0.0413(13) 0.0032(11) 0.0055(11) 0.0296(13)
C6 0.090(2) 0.111(3) 0.0508(17) -0.0170(18) -0.0065(16) 0.047(2)
C7 0.0409(12) 0.0514(14) 0.0537(14) 0.0095(11) 0.0061(11) 0.0161(11)
C8 0.0540(18) 0.076(2) 0.112(3) 0.029(2) 0.0102(18) 0.0056(16)
C9 0.091(3) 0.0517(18) 0.107(3) 0.0061(18) -0.007(2) 0.0061(17)
C10 0.0647(19) 0.118(3) 0.0622(19) -0.0037(19) 0.0173(15) 0.047(2)
C11 0.0410(12) 0.0489(14) 0.0537(14) 0.0038(11) 0.0064(11) 0.0151(11)
C12 0.0613(16) 0.0573(16) 0.0597(16) 0.0064(13) 0.0161(13) 0.0290(13)
C13 0.0634(18) 0.0631(18) 0.075(2) -0.0027(15) 0.0121(15) 0.0307(15)
C14 0.074(2) 0.0595(18) 0.089(2) 0.0043(17) 0.0002(17) 0.0339(16)
C15 0.0633(18) 0.0569(17) 0.075(2) 0.0178(15) -0.0002(15) 0.0190(14)
C16 0.0432(13) 0.0533(15) 0.0563(15) 0.0081(12) 0.0015(11) 0.0109(11)
C17 0.0484(14) 0.0608(16) 0.0500(14) 0.0157(12) 0.0030(11) 0.0077(12)
C18 0.0461(13) 0.0632(16) 0.0384(12) 0.0049(11) 0.0029(10) 0.0095(12)
C19 0.0553(16) 0.0697(18) 0.0466(14) 0.0049(13) 0.0115(12) 0.0029(14)
C20 0.0616(17) 0.0666(18) 0.0521(16) -0.0031(14) 0.0066(13) -0.0004(14)
C21 0.0480(14) 0.0780(19) 0.0408(13) 0.0011(13) 0.0041(11) 0.0124(14)
C22 0.0655(19) 0.106(3) 0.0465(15) -0.0021(16) 0.0096(14) 0.0254(18)
C23 0.463(16) 0.484(17) 0.076(3) -0.017(6) -0.002(6) 0.427(15)
C24 0.103(3) 0.180(5) 0.075(3) -0.052(3) -0.005(2) 0.039(3)
C25 0.286(10) 0.230(8) 0.105(4) -0.071(5) 0.124(6) -0.118(8)
C26 0.0625(18) 0.081(2) 0.0515(15) 0.0107(15) 0.0180(13) 0.0052(16)
C27 0.0580(16) 0.0645(17) 0.0514(15) 0.0067(13) 0.0137(13) 0.0007(14)
C28 0.108(3) 0.088(3) 0.090(3) -0.004(2) 0.027(2) 0.058(2)
C29 0.248(8) 0.155(5) 0.120(4) 0.006(4) 0.108(5) 0.095(5)
N1 0.0423(11) 0.0575(13) 0.0396(10) 0.0055(9) 0.0058(8) 0.0080(9)
O1 0.181(3) 0.093(2) 0.103(2) 0.0061(17) 0.082(2) 0.064(2)
O2 0.260(5) 0.119(3) 0.131(3) 0.002(2) 0.065(3) 0.124(3)
Cl1 0.0387(3) 0.0792(5) 0.0726(5) 0.0110(4) 0.0103(3) 0.0112(3)
Rh1 0.03834(11) 0.04554(12) 0.03906(11) 0.00383(8) 0.00900(7) 0.01367(8)

loop_
_atom_type_symbol
_atom_type_description
_atom_type_scat_dispersion_real
_atom_type_scat_dispersion_imag
_atom_type_scat_source
C C 0.0033 0.0016 'International Tables Vol C Tables 4.2.6.8 and 6.1.1.4'
H H 0.0000 0.0000 'International Tables Vol C Tables 4.2.6.8 and 6.1.1.4'
N N 0.0061 0.0033 'International Tables Vol C Tables 4.2.6.8 and 6.1.1.4'
O O 0.0106 0.0060 'International Tables Vol C Tables 4.2.6.8 and 6.1.1.4'
Cl Cl 0.1484 0.1585 'International Tables Vol C Tables 4.2.6.8 and 6.1.1.4'
Rh Rh -1.1178 0.9187 'International Tables Vol C Tables 4.2.6.8 and 6.1.1.4'

loop_
_geom_angle_atom_site_label_1
_geom_angle_atom_site_label_2
_geom_angle_atom_site_label_3
_geom_angle
C2 C1 C7 109.3(2)
C2 C1 C10 127.4(3)
C7 C1 C10 123.3(3)
C2 C1 Rh1 71.56(15)
C7 C1 Rh1 67.87(13)
C10 C1 Rh1 128.0(2)
C1 C2 C3 107.6(2)
C1 C2 C9 127.1(3)
C3 C2 C9 125.3(3)
C1 C2 Rh1 72.79(15)
C3 C2 Rh1 67.83(15)
C9 C2 Rh1 125.3(2)
C5 C3 C2 108.6(2)
C5 C3 C4 126.8(3)
C2 C3 C4 124.3(3)
C5 C3 Rh1 71.67(15)
C2 C3 Rh1 73.98(15)
C4 C3 Rh1 125.0(2)
C3 C4 H4A 109.5
C3 C4 H4B 109.5
H4A C4 H4B 109.5
C3 C4 H4C 109.5
H4A C4 H4C 109.5
H4B C4 H4C 109.5
C3 C5 C7 106.9(2)
C3 C5 C6 127.2(3)
C7 C5 C6 125.7(3)
C3 C5 Rh1 70.14(15)
C7 C5 Rh1 70.52(14)
C6 C5 Rh1 128.6(2)
C5 C6 H6A 109.5
C5 C6 H6B 109.5
H6A C6 H6B 109.5
C5 C6 H6C 109.5
H6A C6 H6C 109.5
H6B C6 H6C 109.5
C5 C7 C1 107.4(2)
C5 C7 C8 126.4(3)
C1 C7 C8 124.9(3)
C5 C7 Rh1 71.13(14)
C1 C7 Rh1 74.32(14)
C8 C7 Rh1 130.2(2)
C7 C8 H8A 109.5
C7 C8 H8B 109.5
H8A C8 H8B 109.5
C7 C8 H8C 109.5
H8A C8 H8C 109.5
H8B C8 H8C 109.5
C2 C9 H9A 109.5
C2 C9 H9B 109.5
H9A C9 H9B 109.5
C2 C9 H9C 109.5
H9A C9 H9C 109.5
H9B C9 H9C 109.5
C1 C10 H10A 109.5
C1 C10 H10B 109.5
H10A C10 H10B 109.5
C1 C10 H10C 109.5
H10A C10 H10C 109.5
H10B C10 H10C 109.5
C12 C11 C16 116.4(2)
C12 C11 Rh1 128.8(2)
C16 C11 Rh1 114.51(19)
C11 C12 C13 120.8(3)
C11 C12 H12 119.6
C13 C12 H12 119.6
C14 C13 C12 120.8(3)
C14 C13 C28 117.9(3)
C12 C13 C28 121.3(3)
C15 C14 C13 120.4(3)
C15 C14 H14 119.8
C13 C14 H14 119.8
C14 C15 C16 118.5(3)
C14 C15 H15 120.8
C16 C15 H15 120.8
C15 C16 C11 123.1(3)
C15 C16 C17 122.6(3)
C11 C16 C17 114.2(2)
N1 C17 C16 117.2(2)
N1 C17 H17 121.4
C16 C17 H17 121.4
C19 C18 C27 119.5(3)
C19 C18 N1 120.0(2)
C27 C18 N1 120.5(3)
C18 C19 C20 120.0(3)
C18 C19 H19 120.0
C20 C19 H19 120.0
C19 C20 C21 121.3(3)
C19 C20 H20 119.4
C21 C20 H20 119.4
C26 C21 C20 117.3(3)
C26 C21 C22 121.8(3)
C20 C21 C22 120.9(3)
C23 C22 C24 112.4(6)
C23 C22 C25 107.9(7)
C24 C22 C25 103.7(5)
C23 C22 C21 109.8(3)
C24 C22 C21 111.0(3)
C25 C22 C21 111.7(4)
C22 C23 H23A 109.5
C22 C23 H23B 109.5
H23A C23 H23B 109.5
C22 C23 H23C 109.5
H23A C23 H23C 109.5
H23B C23 H23C 109.5
C22 C24 H24A 109.5
C22 C24 H24B 109.5
H24A C24 H24B 109.5
C22 C24 H24C 109.5
H24A C24 H24C 109.5
H24B C24 H24C 109.5
C22 C25 H25A 109.5
C22 C25 H25B 109.5
H25A C25 H25B 109.5
C22 C25 H25C 109.5
H25A C25 H25C 109.5
H25B C25 H25C 109.5
C27 C26 C21 121.8(3)
C27 C26 H26 119.1
C21 C26 H26 119.1
C26 C27 C18 120.0(3)
C26 C27 H27 120.0
C18 C27 H27 120.0
O2 C28 O1 122.9(4)
O2 C28 C13 123.0(5)
O1 C28 C13 114.0(3)
O1 C29 H29A 109.5
O1 C29 H29B 109.5
H29A C29 H29B 109.5
O1 C29 H29C 109.5
H29A C29 H29C 109.5
H29B C29 H29C 109.5
C17 N1 C18 119.5(2)
C17 N1 Rh1 115.58(18)
C18 N1 Rh1 124.77(17)
C28 O1 C29 116.4(4)
C11 Rh1 N1 78.41(10)
C11 Rh1 C3 121.00(11)
N1 Rh1 C3 160.47(10)
C11 Rh1 C7 112.08(10)
N1 Rh1 C7 108.95(9)
C3 Rh1 C7 63.78(10)
C11 Rh1 C5 99.50(10)
N1 Rh1 C5 144.31(10)
C3 Rh1 C5 38.19(11)
C7 Rh1 C5 38.35(10)
C11 Rh1 C2 159.18(11)
N1 Rh1 C2 122.37(10)
C3 Rh1 C2 38.19(11)
C7 Rh1 C2 62.66(10)
C5 Rh1 C2 63.38(10)
C11 Rh1 C1 148.47(10)
N1 Rh1 C1 100.74(9)
C3 Rh1 C1 61.96(10)
C7 Rh1 C1 37.80(10)
C5 Rh1 C1 62.74(9)
C2 Rh1 C1 35.65(10)
C11 Rh1 Cl1 86.45(7)
N1 Rh1 Cl1 88.32(6)
C3 Rh1 Cl1 94.62(8)
C7 Rh1 Cl1 156.47(8)
C5 Rh1 Cl1 127.31(8)
C2 Rh1 Cl1 94.81(8)
C1 Rh1 Cl1 125.08(7)

loop_
_geom_bond_atom_site_label_1
_geom_bond_atom_site_label_2
_geom_bond_distance
C1 C2 1.377(4)
C1 C7 1.437(4)
C1 C10 1.502(4)
C1 Rh1 2.257(2)
C2 C3 1.441(4)
C2 C9 1.505(4)
C2 Rh1 2.241(3)
C3 C5 1.419(4)
C3 C4 1.511(4)
C3 Rh1 2.159(3)
C4 H4A 0.9600
C4 H4B 0.9600
C4 H4C 0.9600
C5 C7 1.429(4)
C5 C6 1.497(4)
C5 Rh1 2.179(3)
C6 H6A 0.9600
C6 H6B 0.9600
C6 H6C 0.9600
C7 C8 1.502(4)
C7 Rh1 2.171(2)
C8 H8A 0.9600
C8 H8B 0.9600
C8 H8C 0.9600
C9 H9A 0.9600
C9 H9B 0.9600
C9 H9C 0.9600
C10 H10A 0.9600
C10 H10B 0.9600
C10 H10C 0.9600
C11 C12 1.389(4)
C11 C16 1.409(4)
C11 Rh1 2.037(2)
C12 C13 1.403(4)
C12 H12 0.9300
C13 C14 1.386(5)
C13 C28 1.475(5)
C14 C15 1.364(5)
C14 H14 0.9300
C15 C16 1.404(4)
C15 H15 0.9300
C16 C17 1.435(4)
C17 N1 1.295(4)
C17 H17 0.9300
C18 C19 1.366(4)
C18 C27 1.388(4)
C18 N1 1.423(3)
C19 C20 1.390(4)
C19 H19 0.9300
C20 C21 1.394(4)
C20 H20 0.9300
C21 C26 1.381(4)
C21 C22 1.535(4)
C22 C23 1.458(7)
C22 C24 1.481(5)
C22 C25 1.517(7)
C23 H23A 0.9600
C23 H23B 0.9600
C23 H23C 0.9600
C24 H24A 0.9600
C24 H24B 0.9600
C24 H24C 0.9600
C25 H25A 0.9600
C25 H25B 0.9600
C25 H25C 0.9600
C26 C27 1.374(4)
C26 H26 0.9300
C27 H27 0.9300
C28 O2 1.205(5)
C28 O1 1.322(5)
C29 O1 1.446(5)
C29 H29A 0.9600
C29 H29B 0.9600
C29 H29C 0.9600
N1 Rh1 2.089(2)
Cl1 Rh1 2.3967(8)

loop_
_geom_torsion_atom_site_label_1
_geom_torsion_atom_site_label_2
_geom_torsion_atom_site_label_3
_geom_torsion_atom_site_label_4
_geom_torsion
C7 C1 C2 C3 -1.7(3)
C10 C1 C2 C3 176.6(3)
Rh1 C1 C2 C3 -59.16(18)
C7 C1 C2 C9 179.2(3)
C10 C1 C2 C9 -2.5(5)
Rh1 C1 C2 C9 121.7(3)
C7 C1 C2 Rh1 57.50(18)
C10 C1 C2 Rh1 -124.2(3)
C1 C2 C3 C5 -1.5(3)
C9 C2 C3 C5 177.7(3)
Rh1 C2 C3 C5 -63.79(18)
C1 C2 C3 C4 -175.9(3)
C9 C2 C3 C4 3.3(5)
Rh1 C2 C3 C4 121.8(3)
C1 C2 C3 Rh1 62.33(19)
C9 C2 C3 Rh1 -118.5(3)
C2 C3 C5 C7 4.0(3)
C4 C3 C5 C7 178.2(3)
Rh1 C3 C5 C7 -61.32(17)
C2 C3 C5 C6 -170.7(3)
C4 C3 C5 C6 3.5(5)
Rh1 C3 C5 C6 124.0(3)
C2 C3 C5 Rh1 65.30(19)
C4 C3 C5 Rh1 -120.5(3)
C3 C5 C7 C1 -4.9(3)
C6 C5 C7 C1 169.9(3)
Rh1 C5 C7 C1 -65.99(17)
C3 C5 C7 C8 -172.4(3)
C6 C5 C7 C8 2.4(4)
Rh1 C5 C7 C8 126.5(3)
C3 C5 C7 Rh1 61.07(17)
C6 C5 C7 Rh1 -124.1(3)
C2 C1 C7 C5 4.1(3)
C10 C1 C7 C5 -174.2(3)
Rh1 C1 C7 C5 63.87(16)
C2 C1 C7 C8 171.9(3)
C10 C1 C7 C8 -6.5(4)
Rh1 C1 C7 C8 -128.4(3)
C2 C1 C7 Rh1 -59.73(19)
C10 C1 C7 Rh1 121.9(3)
C16 C11 C12 C13 -3.2(4)
Rh1 C11 C12 C13 -177.0(2)
C11 C12 C13 C14 2.3(5)
C11 C12 C13 C28 -177.7(3)
C12 C13 C14 C15 -0.4(5)
C28 C13 C14 C15 179.6(3)
C13 C14 C15 C16 -0.5(5)
C14 C15 C16 C11 -0.5(4)
C14 C15 C16 C17 176.6(3)
C12 C11 C16 C15 2.3(4)
Rh1 C11 C16 C15 177.1(2)
C12 C11 C16 C17 -175.0(2)
Rh1 C11 C16 C17 -0.2(3)
C15 C16 C17 N1 -179.1(3)
C11 C16 C17 N1 -1.8(4)
C27 C18 C19 C20 -2.5(4)
N1 C18 C19 C20 179.1(3)
C18 C19 C20 C21 0.1(5)
C19 C20 C21 C26 2.1(5)
C19 C20 C21 C22 -179.1(3)
C26 C21 C22 C23 108.9(7)
C20 C21 C22 C23 -69.8(7)
C26 C21 C22 C24 -126.1(4)
C20 C21 C22 C24 55.2(5)
C26 C21 C22 C25 -10.8(6)
C20 C21 C22 C25 170.4(5)
C20 C21 C26 C27 -2.0(5)
C22 C21 C26 C27 179.2(3)
C21 C26 C27 C18 -0.2(5)
C19 C18 C27 C26 2.5(4)
N1 C18 C27 C26 -179.0(3)
C14 C13 C28 O2 -11.4(7)
C12 C13 C28 O2 168.6(5)
C14 C13 C28 O1 172.1(4)
C12 C13 C28 O1 -7.9(6)
C16 C17 N1 C18 178.8(2)
C16 C17 N1 Rh1 2.9(3)
C19 C18 N1 C17 -128.9(3)
C27 C18 N1 C17 52.7(4)
C19 C18 N1 Rh1 46.6(3)
C27 C18 N1 Rh1 -131.8(2)
O2 C28 O1 C29 4.4(8)
C13 C28 O1 C29 -179.1(5)
C12 C11 Rh1 N1 175.2(3)
C16 C11 Rh1 N1 1.27(18)
C12 C11 Rh1 C3 -7.1(3)
C16 C11 Rh1 C3 179.00(18)
C12 C11 Rh1 C7 -78.8(3)
C16 C11 Rh1 C7 107.21(19)
C12 C11 Rh1 C5 -41.0(3)
C16 C11 Rh1 C5 145.01(19)
C12 C11 Rh1 C2 -8.0(4)
C16 C11 Rh1 C2 178.1(2)
C12 C11 Rh1 C1 -93.1(3)
C16 C11 Rh1 C1 93.0(3)
C12 C11 Rh1 Cl1 86.2(2)
C16 C11 Rh1 Cl1 -87.74(19)
C17 N1 Rh1 C11 -2.31(19)
C18 N1 Rh1 C11 -177.9(2)
C17 N1 Rh1 C3 -176.5(3)
C18 N1 Rh1 C3 7.9(4)
C17 N1 Rh1 C7 -111.89(19)
C18 N1 Rh1 C7 72.5(2)
C17 N1 Rh1 C5 -92.5(2)
C18 N1 Rh1 C5 91.9(2)
C17 N1 Rh1 C2 179.04(18)
C18 N1 Rh1 C2 3.4(2)
C17 N1 Rh1 C1 -150.16(19)
C18 N1 Rh1 C1 34.2(2)
C17 N1 Rh1 Cl1 84.42(18)
C18 N1 Rh1 Cl1 -91.21(19)
C5 C3 Rh1 C11 -63.10(18)
C2 C3 Rh1 C11 -179.46(15)
C4 C3 Rh1 C11 59.5(3)
C5 C3 Rh1 N1 110.2(3)
C2 C3 Rh1 N1 -6.1(4)
C4 C3 Rh1 N1 -127.2(3)
C5 C3 Rh1 C7 38.02(15)
C2 C3 Rh1 C7 -78.34(17)
C4 C3 Rh1 C7 160.6(4)
C2 C3 Rh1 C5 -116.4(2)
C4 C3 Rh1 C5 122.6(4)
C5 C3 Rh1 C2 116.4(2)
C4 C3 Rh1 C2 -121.0(4)
C5 C3 Rh1 C1 80.66(16)
C2 C3 Rh1 C1 -35.70(15)
C4 C3 Rh1 C1 -156.7(4)
C5 C3 Rh1 Cl1 -151.73(14)
C2 C3 Rh1 Cl1 91.90(15)
C4 C3 Rh1 Cl1 -29.1(3)
C5 C7 Rh1 C11 76.96(18)
C1 C7 Rh1 C11 -167.88(15)
C8 C7 Rh1 C11 -45.1(3)
C5 C7 Rh1 N1 161.80(15)
C1 C7 Rh1 N1 -83.04(16)
C8 C7 Rh1 N1 39.7(3)
C5 C7 Rh1 C3 -37.86(16)
C1 C7 Rh1 C3 77.29(17)
C8 C7 Rh1 C3 -160.0(3)
C1 C7 Rh1 C5 115.2(2)
C8 C7 Rh1 C5 -122.1(4)
C5 C7 Rh1 C2 -80.83(17)
C1 C7 Rh1 C2 34.32(16)
C8 C7 Rh1 C2 157.1(3)
C5 C7 Rh1 C1 -115.2(2)
C8 C7 Rh1 C1 122.8(4)
C5 C7 Rh1 Cl1 -62.9(2)
C1 C7 Rh1 Cl1 52.3(3)
C8 C7 Rh1 Cl1 175.0(2)
C3 C5 Rh1 C11 129.19(16)
C7 C5 Rh1 C11 -113.74(16)
C6 C5 Rh1 C11 6.9(3)
C3 C5 Rh1 N1 -147.48(18)
C7 C5 Rh1 N1 -30.4(2)
C6 C5 Rh1 N1 90.3(3)
C7 C5 Rh1 C3 117.1(2)
C6 C5 Rh1 C3 -122.3(4)
C3 C5 Rh1 C7 -117.1(2)
C6 C5 Rh1 C7 120.7(4)
C3 C5 Rh1 C2 -38.29(16)
C7 C5 Rh1 C2 78.78(16)
C6 C5 Rh1 C2 -160.6(3)
C3 C5 Rh1 C1 -78.44(17)
C7 C5 Rh1 C1 38.62(15)
C6 C5 Rh1 C1 159.3(3)
C3 C5 Rh1 Cl1 36.40(18)
C7 C5 Rh1 Cl1 153.47(13)
C6 C5 Rh1 Cl1 -85.9(3)
C1 C2 Rh1 C11 -116.6(3)
C3 C2 Rh1 C11 1.3(4)
C9 C2 Rh1 C11 119.7(3)
C1 C2 Rh1 N1 59.67(18)
C3 C2 Rh1 N1 177.58(14)
C9 C2 Rh1 N1 -64.1(3)
C1 C2 Rh1 C3 -117.9(2)
C9 C2 Rh1 C3 118.4(4)
C1 C2 Rh1 C7 -36.37(15)
C3 C2 Rh1 C7 81.54(17)
C9 C2 Rh1 C7 -160.1(3)
C1 C2 Rh1 C5 -79.62(17)
C3 C2 Rh1 C5 38.29(16)
C9 C2 Rh1 C5 156.7(3)
C3 C2 Rh1 C1 117.9(2)
C9 C2 Rh1 C1 -123.7(4)
C1 C2 Rh1 Cl1 150.72(15)
C3 C2 Rh1 Cl1 -91.37(16)
C9 C2 Rh1 Cl1 27.0(3)
C2 C1 Rh1 C11 142.6(2)
C7 C1 Rh1 C11 21.8(3)
C10 C1 Rh1 C11 -93.9(3)
C2 C1 Rh1 N1 -132.10(16)
C7 C1 Rh1 N1 107.14(15)
C10 C1 Rh1 N1 -8.6(3)
C2 C1 Rh1 C3 38.24(17)
C7 C1 Rh1 C3 -82.52(17)
C10 C1 Rh1 C3 161.7(3)
C2 C1 Rh1 C7 120.8(2)
C10 C1 Rh1 C7 -115.7(3)
C2 C1 Rh1 C5 81.58(18)
C7 C1 Rh1 C5 -39.18(16)
C10 C1 Rh1 C5 -154.9(3)
C7 C1 Rh1 C2 -120.8(2)
C10 C1 Rh1 C2 123.5(3)
C2 C1 Rh1 Cl1 -36.55(18)
C7 C1 Rh1 Cl1 -157.30(13)
C10 C1 Rh1 Cl1 87.0(3)
